data_4325423
loop_
_publ_author_name
'Jos\'e Mart\'inez-Lillo'
'Teresa F. Mastropietro'
'Giovanni De Munno'
'Francesc Lloret'
'Miguel Julve'
'Juan Faus'

_publ_section_title
;
 Enhancing the Magnetic Coupling of Oxalato-Bridged ReIV2MII (M = Mn, Co,
 ni, and Cu) Trinuclear Complexes via Peripheral Halide Ligand Effects
;
_journal_name_full 'Inorganic Chemistry'
_journal_page_first 5731
_journal_page_last 5739
_journal_paper_doi 10.1021/ic200531s
_journal_volume 50
_journal_year 2011
_chemical_formula_sum 'C42 H80 Br8 Mn O8 Re2 n6'
_chemical_formula_weight 1863.74
_chemical_name_systematic
; 
 ? 
;
_space_group_IT_number 15
_symmetry_cell_setting monoclinic
_symmetry_space_group_name_Hall '-C 2yc'
_symmetry_space_group_name_H-M 'C 1 2/c 1'
_atom_sites_solution_hydrogens geom
_atom_sites_solution_primary direct
_atom_sites_solution_secondary difmap
_audit_creation_method SHELXL-97
_cell_angle_alpha 90.00
_cell_angle_beta 96.6510(10)
_cell_angle_gamma 90.00
_cell_formula_units_Z 4
_cell_length_a 11.1814(4)
_cell_length_b 16.5320(4)
_cell_length_c 35.0505(11)
_cell_measurement_temperature 293(2)
_cell_volume 6435.5(3)
_computing_cell_refinement 'Bruker-Nonius X8 APEX'
_computing_data_collection 'Bruker-Nonius X8 APEX'
_computing_data_reduction 'Bruker SAINT'
_computing_molecular_graphics 'Bruker SHELXTL'
_computing_publication_material 'Bruker SHELXTL'
_computing_structure_refinement 'Bruker SHELXTL'
_computing_structure_solution 'Bruker SHELXTL'
_diffrn_ambient_temperature 293(2)
_diffrn_measured_fraction_theta_full 0.998
_diffrn_measured_fraction_theta_max 0.998
_diffrn_measurement_device_type 'CCD area detector'
_diffrn_measurement_method 'phi and omega scans'
_diffrn_radiation_monochromator graphite
_diffrn_radiation_source 'fine-focus sealed tube'
_diffrn_radiation_type MoK\a
_diffrn_radiation_wavelength 0.71073
_diffrn_reflns_av_R_equivalents 0.0350
_diffrn_reflns_av_sigmaI/netI 0.0265
_diffrn_reflns_limit_h_max 15
_diffrn_reflns_limit_h_min -15
_diffrn_reflns_limit_k_max 23
_diffrn_reflns_limit_k_min -23
_diffrn_reflns_limit_l_max 48
_diffrn_reflns_limit_l_min -49
_diffrn_reflns_number 48843
_diffrn_reflns_theta_full 29.87
_diffrn_reflns_theta_max 29.87
_diffrn_reflns_theta_min 1.17
_exptl_absorpt_coefficient_mu 8.958
_exptl_absorpt_correction_T_max 0.378
_exptl_absorpt_correction_T_min 0.299
_exptl_absorpt_correction_type multi-scan
_exptl_absorpt_process_details sadabs
_exptl_crystal_colour yellow
_exptl_crystal_density_diffrn 1.924
_exptl_crystal_description 'hexagonal pltes'
_exptl_crystal_F_000 3572
_exptl_crystal_size_max 0.12
_exptl_crystal_size_mid 0.10
_exptl_crystal_size_min 0.03
_refine_diff_density_max 1.288
_refine_diff_density_min -0.768
_refine_diff_density_rms 0.111
_refine_ls_extinction_method none
_refine_ls_goodness_of_fit_ref 1.092
_refine_ls_hydrogen_treatment constr
_refine_ls_matrix_type full
_refine_ls_number_parameters 293
_refine_ls_number_reflns 9235
_refine_ls_number_restraints 0
_refine_ls_restrained_S_all 1.092
_refine_ls_R_factor_all 0.0572
_refine_ls_R_factor_gt 0.0371
_refine_ls_shift/su_max 0.002
_refine_ls_shift/su_mean 0.000
_refine_ls_structure_factor_coef Fsqd
_refine_ls_weighting_details 'calc w=1/[\s^2^(Fo^2^)+(0.0334P)^2^+18.3699P] where P=(Fo^2^+2Fc^2^)/3'
_refine_ls_weighting_scheme calc
_refine_ls_wR_factor_gt 0.0819
_refine_ls_wR_factor_ref 0.0898
_reflns_number_gt 7086
_reflns_number_total 9235
_reflns_threshold_expression >2sigma(I)
_cod_data_source_file ic200531s_si_002.cif
_cod_data_source_block Compound1_re2mn
_cod_original_formula_sum 'C42 H80 Br8 Mn n6 O8 Re2'
_cod_database_code 4325423

loop_
_symmetry_equiv_pos_as_xyz
'x, y, z'
'-x, y, -z+1/2'
'x+1/2, y+1/2, z'
'-x+1/2, y+1/2, -z+1/2'
'-x, -y, -z'
'x, -y, z-1/2'
'-x+1/2, -y+1/2, -z'
'x+1/2, -y+1/2, z-1/2'

loop_
_atom_site_label
_atom_site_type_symbol
_atom_site_fract_x
_atom_site_fract_y
_atom_site_fract_z
_atom_site_U_iso_or_equiv
_atom_site_adp_type
_atom_site_occupancy
_atom_site_symmetry_multiplicity
_atom_site_calc_flag
_atom_site_refinement_flags
Re1 Re 0.685763(14) -0.099640(10) 0.374831(5) 0.04661(6) Uani 1 1 d .
Mn1 Mn 0.5000 0.09394(5) 0.2500 0.04357(19) Uani 1 2 d S
Br3 Br 0.85181(5) -0.19735(3) 0.380693(17) 0.07008(15) Uani 1 1 d .
Br2 Br 0.62753(5) -0.12083(4) 0.439267(15) 0.07385(16) Uani 1 1 d .
Br4 Br 0.82303(5) 0.01377(3) 0.396458(19) 0.07555(16) Uani 1 1 d .
Br1 Br 0.53928(6) -0.20302(4) 0.34703(2) 0.08578(18) Uani 1 1 d .
O3 O 0.6361(3) -0.00396(19) 0.26713(9) 0.0573(8) Uani 1 1 d .
O1 O 0.7140(3) -0.07438(18) 0.31826(9) 0.0541(7) Uani 1 1 d .
O4 O 0.4889(3) 0.07189(18) 0.31256(8) 0.0521(7) Uani 1 1 d .
O2 O 0.5550(3) -0.01193(19) 0.36012(9) 0.0547(7) Uani 1 1 d .
N2 n 1.2666(3) 0.5323(2) 0.09156(11) 0.0542(9) Uani 1 1 d .
N1 n 0.6407(4) 0.1841(2) 0.25067(11) 0.0589(10) Uani 1 1 d .
C7 C 0.5530(3) 0.0169(2) 0.32621(11) 0.0441(9) Uani 1 1 d .
C6 C 0.6417(4) -0.0229(2) 0.30124(12) 0.0460(9) Uani 1 1 d .
C20 C 1.1547(4) 0.5843(3) 0.08844(14) 0.0528(10) Uani 1 1 d .
H20A H 1.1123 0.5734 0.1105 0.063 Uiso 1 1 calc R
H20B H 1.1795 0.6406 0.0900 0.063 Uiso 1 1 calc R
C21 C 1.0675(4) 0.5735(3) 0.05260(16) 0.0635(12) Uani 1 1 d .
H21A H 1.0458 0.5169 0.0495 0.076 Uiso 1 1 calc R
H21B H 1.1053 0.5901 0.0303 0.076 Uiso 1 1 calc R
C16 C 1.3508(5) 0.5585(4) 0.12663(14) 0.0673(13) Uani 1 1 d .
H16A H 1.4259 0.5290 0.1268 0.081 Uiso 1 1 calc R
H16B H 1.3687 0.6155 0.1241 0.081 Uiso 1 1 calc R
C12 C 1.2286(4) 0.4439(3) 0.09486(18) 0.0720(15) Uani 1 1 d .
H12A H 1.1781 0.4397 0.1155 0.086 Uiso 1 1 calc R
H12B H 1.1801 0.4287 0.0712 0.086 Uiso 1 1 calc R
C8 C 1.3336(4) 0.5407(4) 0.05649(15) 0.0697(14) Uani 1 1 d .
H8A H 1.4063 0.5083 0.0607 0.084 Uiso 1 1 calc R
H8B H 1.2838 0.5177 0.0347 0.084 Uiso 1 1 calc R
C9 C 1.3680(6) 0.6232(4) 0.04605(18) 0.0869(18) Uani 1 1 d .
H9A H 1.4162 0.6487 0.0675 0.104 Uiso 1 1 calc R
H9B H 1.2967 0.6559 0.0392 0.104 Uiso 1 1 calc R
C10 C 1.4432(8) 0.6153(5) 0.0106(2) 0.110(2) Uani 1 1 d .
H10A H 1.5164 0.5853 0.0186 0.132 Uiso 1 1 calc R
H10B H 1.3966 0.5846 -0.0095 0.132 Uiso 1 1 calc R
C13 C 1.3313(6) 0.3839(4) 0.1024(3) 0.107(3) Uani 1 1 d .
H13A H 1.3892 0.4043 0.1229 0.129 Uiso 1 1 calc R
H13B H 1.3719 0.3788 0.0795 0.129 Uiso 1 1 calc R
C17 C 1.3036(6) 0.5457(5) 0.16466(16) 0.093(2) Uani 1 1 d .
H17A H 1.2801 0.4896 0.1671 0.111 Uiso 1 1 calc R
H17B H 1.2331 0.5793 0.1661 0.111 Uiso 1 1 calc R
N3 n 0.7285(5) 0.2906(3) 0.23094(17) 0.1013(18) Uani 1 1 d .
H3A H 0.7430 0.3310 0.2168 0.122 Uiso 1 1 calc R
C22 C 0.9553(5) 0.6234(3) 0.05519(16) 0.0662(13) Uani 1 1 d .
H22A H 0.9774 0.6800 0.0582 0.079 Uiso 1 1 calc R
H22B H 0.9184 0.6070 0.0777 0.079 Uiso 1 1 calc R
C2 C 0.6459(6) 0.2351(4) 0.22294(17) 0.0819(17) Uani 1 1 d .
H2A H 0.5963 0.2326 0.1998 0.098 Uiso 1 1 calc R
C23 C 0.8649(6) 0.6135(4) 0.01971(19) 0.0871(18) Uani 1 1 d .
H23A H 0.7953 0.6462 0.0222 0.131 Uiso 1 1 calc R
H23B H 0.8414 0.5578 0.0170 0.131 Uiso 1 1 calc R
H23C H 0.9009 0.6303 -0.0026 0.131 Uiso 1 1 calc R
C4 C 0.7853(9) 0.2723(6) 0.2651(3) 0.154(4) Uani 1 1 d .
H4A H 0.8507 0.2994 0.2781 0.185 Uiso 1 1 calc R
C5 C 0.7297(7) 0.2067(5) 0.2773(2) 0.124(3) Uani 1 1 d .
H5A H 0.7500 0.1809 0.3008 0.148 Uiso 1 1 calc R
C14 C 1.2861(8) 0.2975(5) 0.1140(3) 0.133(3) Uani 1 1 d .
H14A H 1.3547 0.2621 0.1203 0.159 Uiso 1 1 calc R
H14B H 1.2443 0.3024 0.1367 0.159 Uiso 1 1 calc R
C15 C 1.2113(10) 0.2651(6) 0.0851(3) 0.158(4) Uani 1 1 d .
H15A H 1.1860 0.2124 0.0925 0.237 Uiso 1 1 calc R
H15B H 1.2526 0.2604 0.0627 0.237 Uiso 1 1 calc R
H15C H 1.1422 0.2993 0.0795 0.237 Uiso 1 1 calc R
C18 C 1.4020(9) 0.5678(6) 0.1977(3) 0.148(3) Uiso 1 1 d .
H18A H 1.3672 0.5751 0.2215 0.178 Uiso 1 1 calc R
H18B H 1.4428 0.6172 0.1919 0.178 Uiso 1 1 calc R
C19 C 1.4945(13) 0.4923(9) 0.2009(4) 0.237(7) Uiso 1 1 d .
H19A H 1.5556 0.5008 0.2221 0.356 Uiso 1 1 calc R
H19B H 1.5314 0.4879 0.1776 0.356 Uiso 1 1 calc R
H19C H 1.4515 0.4433 0.2050 0.356 Uiso 1 1 calc R
C11 C 1.4727(10) 0.6876(6) -0.0038(3) 0.155(4) Uani 1 1 d .
H11A H 1.5179 0.6790 -0.0251 0.232 Uiso 1 1 calc R
H11B H 1.5206 0.7179 0.0157 0.232 Uiso 1 1 calc R
H11C H 1.4007 0.7172 -0.0123 0.232 Uiso 1 1 calc R

loop_
_atom_site_aniso_label
_atom_site_aniso_U_11
_atom_site_aniso_U_22
_atom_site_aniso_U_33
_atom_site_aniso_U_23
_atom_site_aniso_U_13
_atom_site_aniso_U_12
Re1 0.04290(9) 0.04889(10) 0.04833(10) 0.00829(7) 0.00653(6) 0.00421(7)
Mn1 0.0508(5) 0.0390(4) 0.0416(4) 0.000 0.0080(4) 0.000
Br3 0.0651(3) 0.0619(3) 0.0825(4) 0.0145(3) 0.0051(3) 0.0213(2)
Br2 0.0767(3) 0.0927(4) 0.0542(3) 0.0192(3) 0.0161(2) 0.0051(3)
Br4 0.0601(3) 0.0663(3) 0.1016(4) -0.0129(3) 0.0151(3) -0.0115(2)
Br1 0.0756(4) 0.0872(4) 0.0921(4) -0.0055(3) -0.0008(3) -0.0258(3)
O3 0.0694(19) 0.0602(18) 0.0459(17) 0.0083(14) 0.0215(15) 0.0191(15)
O1 0.0574(17) 0.0536(16) 0.0536(18) 0.0115(14) 0.0164(14) 0.0203(14)
O4 0.0542(17) 0.0549(16) 0.0490(17) 0.0066(14) 0.0144(13) 0.0202(14)
O2 0.0505(16) 0.0673(19) 0.0486(17) 0.0104(15) 0.0156(13) 0.0183(14)
N2 0.0427(18) 0.061(2) 0.062(2) -0.0117(18) 0.0159(16) -0.0022(16)
N1 0.064(2) 0.060(2) 0.052(2) 0.0021(18) 0.0035(18) -0.0151(19)
C7 0.044(2) 0.050(2) 0.040(2) 0.0034(17) 0.0120(16) 0.0055(17)
C6 0.047(2) 0.045(2) 0.049(2) 0.0030(18) 0.0147(18) 0.0055(17)
C20 0.050(2) 0.049(2) 0.061(3) -0.007(2) 0.012(2) 0.0012(18)
C21 0.053(3) 0.064(3) 0.073(3) -0.016(3) 0.007(2) 0.001(2)
C16 0.053(3) 0.091(4) 0.058(3) -0.010(3) 0.008(2) -0.003(3)
C12 0.052(3) 0.062(3) 0.103(4) -0.009(3) 0.016(3) 0.008(2)
C8 0.048(3) 0.105(4) 0.058(3) -0.020(3) 0.016(2) -0.008(3)
C9 0.075(4) 0.117(5) 0.072(4) 0.006(4) 0.023(3) -0.016(3)
C10 0.117(6) 0.119(6) 0.096(5) 0.006(5) 0.018(5) -0.013(5)
C13 0.072(4) 0.073(4) 0.178(8) -0.009(5) 0.018(4) 0.019(3)
C17 0.076(4) 0.144(6) 0.061(3) -0.006(4) 0.019(3) 0.024(4)
N3 0.115(4) 0.097(4) 0.093(4) 0.014(3) 0.015(3) -0.056(3)
C22 0.063(3) 0.066(3) 0.069(3) -0.008(2) 0.004(2) 0.013(2)
C2 0.089(4) 0.091(4) 0.064(3) 0.017(3) 0.001(3) -0.038(3)
C23 0.075(4) 0.095(4) 0.088(4) -0.011(3) -0.005(3) 0.018(3)
C4 0.157(8) 0.177(9) 0.117(7) 0.021(6) -0.033(6) -0.117(7)
C5 0.135(6) 0.143(7) 0.080(5) 0.029(4) -0.040(4) -0.080(6)
C14 0.089(5) 0.108(6) 0.197(11) -0.024(7) -0.002(6) 0.029(5)
C15 0.151(9) 0.128(8) 0.195(12) -0.011(8) 0.018(8) 0.054(7)
C11 0.198(11) 0.144(8) 0.133(8) 0.000(7) 0.063(8) -0.045(8)

loop_
_atom_type_symbol
_atom_type_description
_atom_type_scat_dispersion_real
_atom_type_scat_dispersion_imag
_atom_type_scat_source
C C 0.0033 0.0016 'International Tables Vol C Tables 4.2.6.8 and 6.1.1.4'
H H 0.0000 0.0000 'International Tables Vol C Tables 4.2.6.8 and 6.1.1.4'
N N 0.0061 0.0033 'International Tables Vol C Tables 4.2.6.8 and 6.1.1.4'
O O 0.0106 0.0060 'International Tables Vol C Tables 4.2.6.8 and 6.1.1.4'
Mn Mn 0.3368 0.7283 'International Tables Vol C Tables 4.2.6.8 and 6.1.1.4'
Re Re -1.0185 7.2310 'International Tables Vol C Tables 4.2.6.8 and 6.1.1.4'
Br Br -0.2901 2.4595 'International Tables Vol C Tables 4.2.6.8 and 6.1.1.4'

loop_
_geom_angle_atom_site_label_1
_geom_angle_atom_site_label_2
_geom_angle_atom_site_label_3
_geom_angle
_geom_angle_site_symmetry_1
_geom_angle_site_symmetry_3
O2 Re1 O1 78.72(11) . .
O2 Re1 Br2 94.25(8) . .
O1 Re1 Br2 172.65(8) . .
O2 Re1 Br3 169.51(8) . .
O1 Re1 Br3 90.86(8) . .
Br2 Re1 Br3 96.21(2) . .
O2 Re1 Br4 86.63(9) . .
O1 Re1 Br4 89.01(9) . .
Br2 Re1 Br4 92.72(2) . .
Br3 Re1 Br4 92.10(2) . .
O2 Re1 Br1 88.28(10) . .
O1 Re1 Br1 86.01(9) . .
Br2 Re1 Br1 91.70(2) . .
Br3 Re1 Br1 92.18(2) . .
Br4 Re1 Br1 173.49(2) . .
N1 Mn1 n1 93.0(2) . 2_655
N1 Mn1 O4 90.00(13) . 2_655
N1 Mn1 O4 102.94(13) 2_655 2_655
N1 Mn1 O4 102.94(13) . .
N1 Mn1 O4 90.00(13) 2_655 .
O4 Mn1 O4 161.27(16) 2_655 .
N1 Mn1 O3 164.61(13) . 2_655
N1 Mn1 O3 91.39(15) 2_655 2_655
O4 Mn1 O3 74.63(10) 2_655 2_655
O4 Mn1 O3 91.80(11) . 2_655
N1 Mn1 O3 91.39(14) . .
N1 Mn1 O3 164.61(13) 2_655 .
O4 Mn1 O3 91.80(11) 2_655 .
O4 Mn1 O3 74.63(10) . .
O3 Mn1 O3 88.27(18) 2_655 .
C6 O3 Mn1 113.4(3) . .
C6 O1 Re1 114.9(3) . .
C7 O4 Mn1 114.1(3) . .
C7 O2 Re1 115.3(2) . .
C20 n2 C8 111.8(4) . .
C20 n2 C16 109.0(4) . .
C8 n2 C16 108.1(3) . .
C20 n2 C12 108.3(3) . .
C8 n2 C12 108.4(4) . .
C16 n2 C12 111.2(4) . .
C2 n1 C5 104.4(5) . .
C2 n1 Mn1 122.5(4) . .
C5 n1 Mn1 132.9(4) . .
O4 C7 O2 126.1(4) . .
O4 C7 C6 118.8(4) . .
O2 C7 C6 115.1(3) . .
O3 C6 O1 125.6(4) . .
O3 C6 C7 118.6(4) . .
O1 C6 C7 115.7(4) . .
C21 C20 n2 116.3(4) . .
C20 C21 C22 110.2(4) . .
C17 C16 n2 115.3(4) . .
C13 C12 n2 115.3(4) . .
C9 C8 n2 116.9(4) . .
C8 C9 C10 107.2(6) . .
C11 C10 C9 113.3(8) . .
C12 C13 C14 112.1(6) . .
C16 C17 C18 109.7(6) . .
C2 n3 C4 106.7(5) . .
C21 C22 C23 111.7(4) . .
N1 C2 n3 112.8(5) . .
N3 C4 C5 106.3(6) . .
N1 C5 C4 109.7(6) . .
C15 C14 C13 110.7(10) . .
C17 C18 C19 105.4(8) . .

loop_
_geom_bond_atom_site_label_1
_geom_bond_atom_site_label_2
_geom_bond_distance
_geom_bond_site_symmetry_2
Re1 O2 2.081(3) .
Re1 O1 2.086(3) .
Re1 Br2 2.4471(6) .
Re1 Br3 2.4516(5) .
Re1 Br4 2.4852(5) .
Re1 Br1 2.4866(6) .
Mn1 n1 2.165(4) .
Mn1 n1 2.165(4) 2_655
Mn1 O4 2.241(3) 2_655
Mn1 O4 2.241(3) .
Mn1 O3 2.255(3) 2_655
Mn1 O3 2.255(3) .
O3 C6 1.230(5) .
O1 C6 1.274(5) .
O4 C7 1.220(5) .
O2 C7 1.278(5) .
N2 C20 1.511(5) .
N2 C8 1.518(6) .
N2 C16 1.522(6) .
N2 C12 1.529(6) .
N1 C2 1.293(6) .
N1 C5 1.337(7) .
C7 C6 1.544(5) .
C20 C21 1.509(7) .
C21 C22 1.513(7) .
C16 C17 1.505(7) .
C12 C13 1.518(8) .
C8 C9 1.475(8) .
C9 C10 1.582(9) .
C10 C11 1.354(10) .
C13 C14 1.584(11) .
C17 C18 1.546(11) .
N3 C2 1.308(7) .
N3 C4 1.325(9) .
C22 C23 1.517(7) .
C4 C5 1.345(10) .
C14 C15 1.349(12) .
C18 C19 1.617(15) .

loop_
_geom_hbond_atom_site_label_D
_geom_hbond_atom_site_label_H
_geom_hbond_atom_site_label_A
_geom_hbond_distance_DH
_geom_hbond_distance_HA
_geom_hbond_distance_DA
_geom_hbond_angle_DHA
_geom_hbond_site_symmetry_A
N3 H3A O1 0.86 2.08 2.937(6) 177.0 4_655
